data_4078493
loop_
_publ_author_name
'Nakajima, Takayuki'
'Kurai, Sachi'
'Noda, Sayo'
'Zouda, Maki'
'Kure, Bunsho'
'Tanase, Tomoaki'

_publ_section_title
;
 Cyclic Trinuclear Rh2M Complexes (M = Rh, Pt, Pd, Ni) Supported
 bymeso-1,3-Bis[(diphenylphosphinomethyl)phenylphosphino]propane
;
_journal_issue 11
_journal_name_full Organometallics
_journal_page_first 4283
_journal_paper_doi 10.1021/om300278k
_journal_volume 31
_journal_year 2012
_chemical_formula_moiety 'C41 H42 Cl2 O P4 Pt '
_chemical_formula_sum 'C41 H42 Cl2 O P4 Pt'
_chemical_formula_weight 940.67
_space_group_IT_number 2
_symmetry_cell_setting triclinic
_symmetry_Int_Tables_number 2
_symmetry_space_group_name_Hall '-P 1'
_symmetry_space_group_name_H-M 'P -1'
_cell_angle_alpha 81.45(2)
_cell_angle_beta 70.315(16)
_cell_angle_gamma 60.170(18)
_cell_formula_units_Z 2
_cell_length_a 12.9466(2)
_cell_length_b 12.9941(2)
_cell_length_c 14.08560(10)
_cell_measurement_reflns_used 5507
_cell_measurement_temperature 153(2)
_cell_measurement_theta_max 27.5
_cell_measurement_theta_min 3.1
_cell_volume 1935.0(4)
_computing_cell_refinement CrystalClear
_computing_data_collection CrystalClear
_computing_data_reduction CrystalStructure
_computing_molecular_graphics ORTEP-II
_computing_publication_material 'CrystalStructure 3.8'
_computing_structure_refinement SHELXL
_computing_structure_solution SIR97
_diffrn_ambient_temperature 153(2)
_diffrn_detector_area_resol_mean 7.31
_diffrn_measured_fraction_theta_full 0.980
_diffrn_measured_fraction_theta_max 0.980
_diffrn_measurement_device_type 'Rigaku Mercury'
_diffrn_measurement_method \w
_diffrn_radiation_type 'Mo K\a'
_diffrn_radiation_wavelength 0.71070
_diffrn_reflns_av_R_equivalents 0.033
_diffrn_reflns_limit_h_max 16
_diffrn_reflns_limit_h_min -16
_diffrn_reflns_limit_k_max 15
_diffrn_reflns_limit_k_min -16
_diffrn_reflns_limit_l_max 16
_diffrn_reflns_limit_l_min -18
_diffrn_reflns_number 17661
_diffrn_reflns_theta_full 27.50
_diffrn_reflns_theta_max 27.48
_exptl_absorpt_coefficient_mu 3.947
_exptl_absorpt_correction_T_max 0.553
_exptl_absorpt_correction_T_min 0.374
_exptl_absorpt_correction_type multi-scan
_exptl_absorpt_process_details 'Jacobson, R. (1998) Private communication'
_exptl_crystal_colour colorless
_exptl_crystal_density_diffrn 1.614
_exptl_crystal_density_method 'not measured'
_exptl_crystal_description block
_exptl_crystal_F_000 936.00
_exptl_crystal_size_max 0.40
_exptl_crystal_size_mid 0.25
_exptl_crystal_size_min 0.15
_refine_diff_density_max 2.16
_refine_diff_density_min -1.91
_refine_ls_extinction_method none
_refine_ls_goodness_of_fit_ref 1.023
_refine_ls_hydrogen_treatment refall
_refine_ls_number_parameters 443
_refine_ls_number_reflns 8441
_refine_ls_R_factor_gt 0.0375
_refine_ls_shift/su_max 0.0010
_refine_ls_structure_factor_coef Fsqd
_refine_ls_weighting_details 'w = 1/[\s^2^(Fo^2^)+(0.0638P)^2^+1.3017P] where P=(Fo^2^+2Fc^2^)/3'
_refine_ls_weighting_scheme calc
_refine_ls_wR_factor_ref 0.0999
_reflns_number_gt 7838
_reflns_number_total 8441
_reflns_threshold_expression F^2^>2.0\s(F^2^)
_cod_data_source_file om300278k_si_002.cif
_cod_data_source_block '_[PtCl2(meso-dpmppp)](3b)'
_cod_original_formula_sum 'C41 H42 Cl2 O P4 Pt '
_cod_database_code 4078493

loop_
_symmetry_equiv_pos_site_id
_symmetry_equiv_pos_as_xyz
1 +X,+Y,+Z
2 -X,-Y,-Z

loop_
_atom_site_label
_atom_site_type_symbol
_atom_site_fract_x
_atom_site_fract_y
_atom_site_fract_z
_atom_site_U_iso_or_equiv
_atom_site_adp_type
_atom_site_occupancy
_atom_site_symmetry_multiplicity
_atom_site_calc_flag
_atom_site_refinement_flags
Pt(1) Pt 0.444930(12) 0.142410(13) 0.567590(11) 0.01672(6) Uani 1.00 1 d .
Cl(1) Cl 0.58306(10) 0.00935(10) 0.66148(8) 0.0244(2) Uani 1.00 1 d .
Cl(2) Cl 0.61391(9) 0.16679(10) 0.45213(8) 0.0237(2) Uani 1.00 1 d .
P(1) P 0.17590(10) 0.02063(10) 0.87901(8) 0.0195(2) Uani 1.00 1 d .
P(2) P 0.28258(9) 0.13374(10) 0.68671(8) 0.0164(2) Uani 1.00 1 d .
P(3) P 0.31546(9) 0.28102(9) 0.48281(8) 0.0162(2) Uani 1.00 1 d .
P(4) P 0.27522(10) 0.42800(10) 0.28782(8) 0.0201(2) Uani 1.00 1 d .
O(1) O 0.9806(3) 0.0244(3) 0.3958(3) 0.0524(11) Uani 1.00 1 d .
C(1) C 0.3170(3) 0.0062(3) 0.7734(3) 0.0218(8) Uani 1.00 1 d .
C(2) C 0.1679(3) 0.1329(3) 0.6407(3) 0.0216(8) Uani 1.00 1 d .
C(3) C 0.1010(3) 0.2452(4) 0.5824(3) 0.0224(8) Uani 1.00 1 d .
C(4) C 0.1849(3) 0.2646(4) 0.4814(3) 0.0210(8) Uani 1.00 1 d .
C(5) C 0.3819(3) 0.2953(3) 0.3472(3) 0.0200(8) Uani 1.00 1 d .
C(6) C 0.2109(3) -0.1355(3) 0.9019(3) 0.0210(8) Uani 1.00 1 d .
C(7) C 0.2304(4) -0.1989(4) 0.8220(3) 0.0260(9) Uani 1.00 1 d .
C(8) C 0.2478(4) -0.3161(4) 0.8376(3) 0.0329(11) Uani 1.00 1 d .
C(9) C 0.2431(4) -0.3671(4) 0.9334(3) 0.0283(9) Uani 1.00 1 d .
C(10) C 0.2219(4) -0.3050(4) 1.0123(3) 0.0269(9) Uani 1.00 1 d .
C(11) C 0.2054(4) -0.1895(4) 0.9974(3) 0.0239(9) Uani 1.00 1 d .
C(12) C 0.2022(4) 0.0495(3) 0.9885(3) 0.0220(8) Uani 1.00 1 d .
C(13) C 0.3162(4) -0.0098(4) 1.0106(3) 0.0291(10) Uani 1.00 1 d .
C(14) C 0.3245(4) 0.0089(4) 1.1011(4) 0.0335(10) Uani 1.00 1 d .
C(15) C 0.2210(5) 0.0850(4) 1.1707(4) 0.0362(11) Uani 1.00 1 d .
C(16) C 0.1073(5) 0.1468(5) 1.1490(3) 0.0372(11) Uani 1.00 1 d .
C(17) C 0.0988(4) 0.1290(4) 1.0575(3) 0.0289(10) Uani 1.00 1 d .
C(18) C 0.2001(3) 0.2642(3) 0.7639(3) 0.0198(8) Uani 1.00 1 d .
C(19) C 0.0723(4) 0.3135(4) 0.8142(3) 0.0250(9) Uani 1.00 1 d .
C(20) C 0.0108(4) 0.4177(4) 0.8664(3) 0.0338(11) Uani 1.00 1 d .
C(21) C 0.0759(5) 0.4747(4) 0.8689(3) 0.0360(11) Uani 1.00 1 d .
C(22) C 0.2020(5) 0.4259(4) 0.8214(3) 0.0311(10) Uani 1.00 1 d .
C(23) C 0.2649(4) 0.3208(4) 0.7690(3) 0.0247(9) Uani 1.00 1 d .
C(24) C 0.2553(3) 0.4271(3) 0.5316(3) 0.0211(8) Uani 1.00 1 d .
C(25) C 0.1295(4) 0.5071(4) 0.5653(3) 0.0264(9) Uani 1.00 1 d .
C(26) C 0.0926(4) 0.6162(4) 0.6003(4) 0.0342(11) Uani 1.00 1 d .
C(27) C 0.1801(4) 0.6485(4) 0.5993(3) 0.0327(10) Uani 1.00 1 d .
C(28) C 0.3050(4) 0.5701(4) 0.5661(3) 0.0316(10) Uani 1.00 1 d .
C(29) C 0.3439(4) 0.4586(4) 0.5333(3) 0.0275(9) Uani 1.00 1 d .
C(30) C 0.3222(4) 0.5404(3) 0.2848(3) 0.0219(8) Uani 1.00 1 d .
C(31) C 0.2331(4) 0.6570(4) 0.2770(3) 0.0326(10) Uani 1.00 1 d .
C(32) C 0.2557(5) 0.7512(5) 0.2788(5) 0.0496(15) Uani 1.00 1 d .
C(33) C 0.3676(5) 0.7277(5) 0.2904(4) 0.0453(14) Uani 1.00 1 d .
C(34) C 0.4579(5) 0.6117(5) 0.2959(3) 0.0379(12) Uani 1.00 1 d .
C(35) C 0.4359(4) 0.5192(4) 0.2919(3) 0.0315(10) Uani 1.00 1 d .
C(36) C 0.3404(4) 0.3777(3) 0.1575(3) 0.0211(8) Uani 1.00 1 d .
C(37) C 0.4426(4) 0.3848(4) 0.0871(3) 0.0275(9) Uani 1.00 1 d .
C(38) C 0.4835(4) 0.3434(4) -0.0106(3) 0.0307(10) Uani 1.00 1 d .
C(39) C 0.4240(4) 0.2952(4) -0.0378(3) 0.0297(10) Uani 1.00 1 d .
C(40) C 0.3231(5) 0.2872(4) 0.0319(3) 0.0332(10) Uani 1.00 1 d .
C(41) C 0.2813(4) 0.3295(4) 0.1289(3) 0.0290(10) Uani 1.00 1 d .
H(1) H 0.3803 -0.0010 0.8021 0.026 Uiso 1.00 1 c R
H(2) H 0.3535 -0.0677 0.7342 0.026 Uiso 1.00 1 c R
H(3) H 0.2101 0.0625 0.5957 0.026 Uiso 1.00 1 c R
H(4) H 0.1038 0.1243 0.6989 0.026 Uiso 1.00 1 c R
H(5) H 0.0333 0.2405 0.5687 0.027 Uiso 1.00 1 c R
H(6) H 0.0613 0.3157 0.6268 0.027 Uiso 1.00 1 c R
H(7) H 0.1306 0.3365 0.4511 0.025 Uiso 1.00 1 c R
H(8) H 0.2186 0.1967 0.4357 0.025 Uiso 1.00 1 c R
H(9) H 0.4059 0.2226 0.3119 0.024 Uiso 1.00 1 c R
H(10) H 0.4593 0.2998 0.3362 0.024 Uiso 1.00 1 c R
H(11) H 0.2322 -0.1647 0.7574 0.031 Uiso 1.00 1 c R
H(12) H 0.2629 -0.3610 0.7823 0.039 Uiso 1.00 1 c R
H(13) H 0.2550 -0.4458 0.9422 0.034 Uiso 1.00 1 c R
H(14) H 0.2182 -0.3388 1.0771 0.032 Uiso 1.00 1 c R
H(15) H 0.1900 -0.1456 1.0534 0.029 Uiso 1.00 1 c R
H(16) H 0.3893 -0.0639 0.9621 0.035 Uiso 1.00 1 c R
H(17) H 0.4026 -0.0317 1.1143 0.040 Uiso 1.00 1 c R
H(18) H 0.2252 0.0967 1.2340 0.043 Uiso 1.00 1 c R
H(19) H 0.0348 0.2017 1.1975 0.045 Uiso 1.00 1 c R
H(20) H 0.0214 0.1722 1.0433 0.035 Uiso 1.00 1 c R
H(21) H 0.0281 0.2739 0.8120 0.030 Uiso 1.00 1 c R
H(22) H -0.0763 0.4513 0.9009 0.041 Uiso 1.00 1 c R
H(23) H 0.0326 0.5487 0.9041 0.043 Uiso 1.00 1 c R
H(24) H 0.2458 0.4653 0.8249 0.037 Uiso 1.00 1 c R
H(25) H 0.3525 0.2867 0.7363 0.030 Uiso 1.00 1 c R
H(26) H 0.0691 0.4864 0.5640 0.032 Uiso 1.00 1 c R
H(27) H 0.0060 0.6708 0.6257 0.041 Uiso 1.00 1 c R
H(28) H 0.1530 0.7258 0.6220 0.039 Uiso 1.00 1 c R
H(29) H 0.3646 0.5927 0.5656 0.038 Uiso 1.00 1 c R
H(30) H 0.4305 0.4028 0.5118 0.033 Uiso 1.00 1 c R
H(31) H 0.1559 0.6728 0.2704 0.039 Uiso 1.00 1 c R
H(32) H 0.1951 0.8305 0.2722 0.060 Uiso 1.00 1 c R
H(33) H 0.3823 0.7913 0.2946 0.054 Uiso 1.00 1 c R
H(34) H 0.5352 0.5959 0.3024 0.045 Uiso 1.00 1 c R
H(35) H 0.4991 0.4399 0.2940 0.038 Uiso 1.00 1 c R
H(36) H 0.4837 0.4180 0.1063 0.033 Uiso 1.00 1 c R
H(37) H 0.5527 0.3483 -0.0588 0.037 Uiso 1.00 1 c R
H(38) H 0.4522 0.2670 -0.1051 0.036 Uiso 1.00 1 c R
H(39) H 0.2832 0.2527 0.0127 0.040 Uiso 1.00 1 c R
H(40) H 0.2112 0.3256 0.1765 0.035 Uiso 1.00 1 c R

loop_
_atom_site_aniso_label
_atom_site_aniso_U_11
_atom_site_aniso_U_22
_atom_site_aniso_U_33
_atom_site_aniso_U_12
_atom_site_aniso_U_13
_atom_site_aniso_U_23
Pt(1) 0.01417(9) 0.01575(10) 0.01820(10) -0.00656(7) -0.00315(6) -0.00074(6)
Cl(1) 0.0203(4) 0.0227(5) 0.0287(5) -0.0081(4) -0.0110(4) 0.0044(4)
Cl(2) 0.0156(4) 0.0278(5) 0.0242(5) -0.0108(4) -0.0010(3) -0.0005(4)
P(1) 0.0187(4) 0.0183(5) 0.0198(5) -0.0088(4) -0.0040(4) 0.0004(4)
P(2) 0.0149(4) 0.0156(5) 0.0167(4) -0.0074(4) -0.0020(3) -0.0002(4)
P(3) 0.0143(4) 0.0155(5) 0.0164(4) -0.0065(4) -0.0032(3) 0.0005(4)
P(4) 0.0184(4) 0.0204(5) 0.0199(5) -0.0086(4) -0.0051(4) 0.0010(4)
O(1) 0.040(2) 0.047(2) 0.043(2) -0.0068(18) 0.0098(17) -0.0302(19)
C(1) 0.0199(19) 0.015(2) 0.024(2) -0.0049(16) -0.0052(16) 0.0016(16)
C(2) 0.0218(19) 0.025(2) 0.023(2) -0.0153(17) -0.0054(16) 0.0015(17)
C(3) 0.0168(18) 0.027(2) 0.024(2) -0.0114(17) -0.0055(15) 0.0028(17)
C(4) 0.0194(18) 0.024(2) 0.020(2) -0.0114(17) -0.0043(15) -0.0005(16)
C(5) 0.0186(18) 0.018(2) 0.0172(19) -0.0075(16) 0.0000(15) -0.0018(15)
C(6) 0.0182(18) 0.021(2) 0.024(2) -0.0108(17) -0.0047(16) 0.0005(17)
C(7) 0.028(2) 0.027(2) 0.022(2) -0.0142(19) -0.0034(17) -0.0009(18)
C(8) 0.028(2) 0.028(2) 0.038(2) -0.011(2) -0.004(2) -0.012(2)
C(9) 0.029(2) 0.019(2) 0.038(2) -0.0141(19) -0.010(2) 0.0026(19)
C(10) 0.031(2) 0.026(2) 0.028(2) -0.017(2) -0.0119(18) 0.0078(18)
C(11) 0.027(2) 0.028(2) 0.021(2) -0.0170(19) -0.0078(17) 0.0018(17)
C(12) 0.024(2) 0.016(2) 0.025(2) -0.0107(17) -0.0071(17) 0.0021(16)
C(13) 0.029(2) 0.021(2) 0.035(2) -0.0079(19) -0.0125(19) -0.0012(19)
C(14) 0.037(2) 0.025(2) 0.045(2) -0.013(2) -0.024(2) 0.005(2)
C(15) 0.049(3) 0.038(2) 0.032(2) -0.024(2) -0.020(2) 0.003(2)
C(16) 0.038(2) 0.046(3) 0.026(2) -0.021(2) -0.003(2) -0.009(2)
C(17) 0.026(2) 0.033(2) 0.025(2) -0.014(2) -0.0043(18) -0.0023(19)
C(18) 0.0219(19) 0.016(2) 0.0180(19) -0.0075(16) -0.0047(15) 0.0014(15)
C(19) 0.023(2) 0.021(2) 0.027(2) -0.0095(17) -0.0038(17) -0.0010(17)
C(20) 0.025(2) 0.027(2) 0.034(2) -0.0075(19) 0.0023(19) -0.005(2)
C(21) 0.045(2) 0.026(2) 0.028(2) -0.015(2) 0.001(2) -0.008(2)
C(22) 0.046(2) 0.029(2) 0.023(2) -0.023(2) -0.005(2) -0.0034(19)
C(23) 0.028(2) 0.025(2) 0.023(2) -0.0156(19) -0.0053(17) -0.0007(17)
C(24) 0.0212(19) 0.019(2) 0.019(2) -0.0079(16) -0.0051(15) 0.0004(16)
C(25) 0.023(2) 0.024(2) 0.031(2) -0.0074(18) -0.0119(18) -0.0026(19)
C(26) 0.028(2) 0.025(2) 0.041(2) -0.0008(19) -0.015(2) -0.009(2)
C(27) 0.043(2) 0.019(2) 0.035(2) -0.011(2) -0.016(2) -0.004(2)
C(28) 0.036(2) 0.027(2) 0.038(2) -0.019(2) -0.009(2) -0.005(2)
C(29) 0.024(2) 0.026(2) 0.031(2) -0.0122(19) -0.0027(18) -0.0047(19)
C(30) 0.025(2) 0.023(2) 0.0145(18) -0.0127(18) -0.0008(15) -0.0002(16)
C(31) 0.027(2) 0.025(2) 0.036(2) -0.010(2) -0.003(2) -0.001(2)
C(32) 0.040(3) 0.024(2) 0.068(4) -0.015(2) 0.006(2) -0.011(2)
C(33) 0.059(3) 0.043(3) 0.040(3) -0.039(3) 0.003(2) -0.008(2)
C(34) 0.048(3) 0.050(3) 0.034(2) -0.038(2) -0.013(2) 0.007(2)
C(35) 0.035(2) 0.033(2) 0.036(2) -0.022(2) -0.016(2) 0.010(2)
C(36) 0.0225(19) 0.018(2) 0.020(2) -0.0076(17) -0.0073(16) 0.0018(16)
C(37) 0.025(2) 0.034(2) 0.025(2) -0.015(2) -0.0096(18) 0.0017(19)
C(38) 0.024(2) 0.034(2) 0.023(2) -0.009(2) -0.0020(17) 0.0004(19)
C(39) 0.036(2) 0.023(2) 0.022(2) -0.008(2) -0.0088(19) -0.0012(18)
C(40) 0.043(2) 0.031(2) 0.030(2) -0.022(2) -0.010(2) -0.001(2)
C(41) 0.033(2) 0.031(2) 0.024(2) -0.020(2) -0.0033(18) -0.0008(19)

loop_
_atom_type_symbol
_atom_type_description
_atom_type_scat_dispersion_real
_atom_type_scat_dispersion_imag
_atom_type_scat_source
C C 0.003 0.002
;
International Tables for Crystallography
(1992, Vol. C, Tables 4.2.6.8 and 6.1.1.4)
;
H H 0.000 0.000
;
International Tables for Crystallography
(1992, Vol. C, Table 6.1.1.4)
;
Cl Cl 0.148 0.159
;
International Tables for Crystallography
(1992, Vol. C, Tables 4.2.6.8 and 6.1.1.4)
;
P P 0.102 0.094
;
International Tables for Crystallography
(1992, Vol. C, Tables 4.2.6.8 and 6.1.1.4)
;
Pt Pt -1.703 8.390
;
International Tables for Crystallography
(1992, Vol. C, Tables 4.2.6.8 and 6.1.1.4)
;
O O 0.011 0.006
;
International Tables for Crystallography
(1992, Vol. C, Tables 4.2.6.8 and 6.1.1.4)
;

loop_
_geom_angle_atom_site_label_1
_geom_angle_atom_site_label_2
_geom_angle_atom_site_label_3
_geom_angle
_geom_angle_publ_flag
Cl(1) Pt(1) Cl(2) 89.11(3) yes
Cl(1) Pt(1) P(2) 90.17(3) yes
Cl(1) Pt(1) P(3) 175.17(5) yes
Cl(2) Pt(1) P(2) 174.07(5) yes
Cl(2) Pt(1) P(3) 89.07(3) yes
P(2) Pt(1) P(3) 91.18(3) yes
C(1) P(1) C(6) 102.46(18) yes
C(1) P(1) C(12) 103.3(2) yes
C(6) P(1) C(12) 99.3(2) yes
Pt(1) P(2) C(1) 117.95(13) yes
Pt(1) P(2) C(2) 115.52(13) yes
Pt(1) P(2) C(18) 107.45(17) yes
C(1) P(2) C(2) 103.1(2) yes
C(1) P(2) C(18) 106.45(19) yes
C(2) P(2) C(18) 105.4(2) yes
Pt(1) P(3) C(4) 116.77(14) yes
Pt(1) P(3) C(5) 118.24(12) yes
Pt(1) P(3) C(24) 109.89(16) yes
C(4) P(3) C(5) 99.7(2) yes
C(4) P(3) C(24) 108.4(2) yes
C(5) P(3) C(24) 102.4(2) yes
C(5) P(4) C(30) 104.9(2) yes
C(5) P(4) C(36) 100.87(17) yes
C(30) P(4) C(36) 102.7(2) yes
P(1) C(1) P(2) 113.32(18) yes
P(2) C(2) C(3) 115.0(4) yes
C(2) C(3) C(4) 115.9(3) yes
P(3) C(4) C(3) 118.6(3) yes
P(3) C(5) P(4) 115.18(17) yes
P(1) C(6) C(7) 116.7(3) yes
P(1) C(6) C(11) 124.8(4) yes
C(7) C(6) C(11) 118.1(4) yes
C(6) C(7) C(8) 119.0(4) yes
C(7) C(8) C(9) 121.2(5) yes
C(8) C(9) C(10) 120.2(5) yes
C(9) C(10) C(11) 118.9(4) yes
C(6) C(11) C(10) 122.5(5) yes
P(1) C(12) C(13) 125.6(3) yes
P(1) C(12) C(17) 115.6(4) yes
C(13) C(12) C(17) 118.7(5) yes
C(12) C(13) C(14) 121.6(3) yes
C(13) C(14) C(15) 119.6(5) yes
C(14) C(15) C(16) 119.6(6) yes
C(15) C(16) C(17) 120.9(4) yes
C(12) C(17) C(16) 119.6(4) yes
P(2) C(18) C(19) 121.9(4) yes
P(2) C(18) C(23) 118.2(2) yes
C(19) C(18) C(23) 119.8(4) yes
C(18) C(19) C(20) 120.2(5) yes
C(19) C(20) C(21) 119.5(4) yes
C(20) C(21) C(22) 120.8(5) yes
C(21) C(22) C(23) 120.2(6) yes
C(18) C(23) C(22) 119.5(4) yes
P(3) C(24) C(25) 123.3(4) yes
P(3) C(24) C(29) 116.6(2) yes
C(25) C(24) C(29) 120.1(4) yes
C(24) C(25) C(26) 119.2(5) yes
C(25) C(26) C(27) 120.7(4) yes
C(26) C(27) C(28) 120.5(5) yes
C(27) C(28) C(29) 119.7(6) yes
C(24) C(29) C(28) 119.8(4) yes
P(4) C(30) C(31) 115.4(4) yes
P(4) C(30) C(35) 126.0(3) yes
C(31) C(30) C(35) 118.6(5) yes
C(30) C(31) C(32) 120.8(5) yes
C(31) C(32) C(33) 119.3(5) yes
C(32) C(33) C(34) 120.2(7) yes
C(33) C(34) C(35) 120.0(6) yes
C(30) C(35) C(34) 121.0(4) yes
P(4) C(36) C(37) 125.2(4) yes
P(4) C(36) C(41) 115.0(3) yes
C(37) C(36) C(41) 119.7(4) yes
C(36) C(37) C(38) 119.7(6) yes
C(37) C(38) C(39) 119.9(4) yes
C(38) C(39) C(40) 120.6(4) yes
C(39) C(40) C(41) 119.6(6) yes
C(36) C(41) C(40) 120.4(5) yes
P(1) C(1) H(1) 108.9 no
P(1) C(1) H(2) 108.9 no
P(2) C(1) H(1) 108.9 no
P(2) C(1) H(2) 108.9 no
H(1) C(1) H(2) 107.7 no
P(2) C(2) H(3) 108.5 no
P(2) C(2) H(4) 108.5 no
C(3) C(2) H(3) 108.5 no
C(3) C(2) H(4) 108.5 no
H(3) C(2) H(4) 107.5 no
C(2) C(3) H(5) 108.3 no
C(2) C(3) H(6) 108.3 no
C(4) C(3) H(5) 108.3 no
C(4) C(3) H(6) 108.3 no
H(5) C(3) H(6) 107.4 no
P(3) C(4) H(7) 107.7 no
P(3) C(4) H(8) 107.7 no
C(3) C(4) H(7) 107.7 no
C(3) C(4) H(8) 107.7 no
H(7) C(4) H(8) 107.1 no
P(3) C(5) H(9) 108.5 no
P(3) C(5) H(10) 108.5 no
P(4) C(5) H(9) 108.5 no
P(4) C(5) H(10) 108.5 no
H(9) C(5) H(10) 107.5 no
C(6) C(7) H(11) 120.5 no
C(8) C(7) H(11) 120.5 no
C(7) C(8) H(12) 119.4 no
C(9) C(8) H(12) 119.4 no
C(8) C(9) H(13) 119.9 no
C(10) C(9) H(13) 119.9 no
C(9) C(10) H(14) 120.5 no
C(11) C(10) H(14) 120.6 no
C(6) C(11) H(15) 118.7 no
C(10) C(11) H(15) 118.7 no
C(12) C(13) H(16) 119.2 no
C(14) C(13) H(16) 119.2 no
C(13) C(14) H(17) 120.2 no
C(15) C(14) H(17) 120.2 no
C(14) C(15) H(18) 120.2 no
C(16) C(15) H(18) 120.2 no
C(15) C(16) H(19) 119.5 no
C(17) C(16) H(19) 119.5 no
C(12) C(17) H(20) 120.2 no
C(16) C(17) H(20) 120.2 no
C(18) C(19) H(21) 119.9 no
C(20) C(19) H(21) 119.9 no
C(19) C(20) H(22) 120.3 no
C(21) C(20) H(22) 120.3 no
C(20) C(21) H(23) 119.6 no
C(22) C(21) H(23) 119.6 no
C(21) C(22) H(24) 119.9 no
C(23) C(22) H(24) 119.9 no
C(18) C(23) H(25) 120.3 no
C(22) C(23) H(25) 120.3 no
C(24) C(25) H(26) 120.4 no
C(26) C(25) H(26) 120.4 no
C(25) C(26) H(27) 119.6 no
C(27) C(26) H(27) 119.6 no
C(26) C(27) H(28) 119.7 no
C(28) C(27) H(28) 119.7 no
C(27) C(28) H(29) 120.2 no
C(29) C(28) H(29) 120.2 no
C(24) C(29) H(30) 120.1 no
C(28) C(29) H(30) 120.1 no
C(30) C(31) H(31) 119.6 no
C(32) C(31) H(31) 119.6 no
C(31) C(32) H(32) 120.4 no
C(33) C(32) H(32) 120.3 no
C(32) C(33) H(33) 119.9 no
C(34) C(33) H(33) 119.9 no
C(33) C(34) H(34) 120.0 no
C(35) C(34) H(34) 120.0 no
C(30) C(35) H(35) 119.5 no
C(34) C(35) H(35) 119.5 no
C(36) C(37) H(36) 120.1 no
C(38) C(37) H(36) 120.1 no
C(37) C(38) H(37) 120.0 no
C(39) C(38) H(37) 120.0 no
C(38) C(39) H(38) 119.7 no
C(40) C(39) H(38) 119.7 no
C(39) C(40) H(39) 120.2 no
C(41) C(40) H(39) 120.2 no
C(36) C(41) H(40) 119.8 no
C(40) C(41) H(40) 119.8 no

loop_
_geom_bond_atom_site_label_1
_geom_bond_atom_site_label_2
_geom_bond_distance
_geom_bond_publ_flag
Pt(1) Cl(1) 2.4029(11) yes
Pt(1) Cl(2) 2.3813(11) yes
Pt(1) P(2) 2.2471(10) yes
Pt(1) P(3) 2.2771(10) yes
P(1) C(1) 1.869(4) yes
P(1) C(6) 1.848(5) yes
P(1) C(12) 1.813(5) yes
P(2) C(1) 1.863(4) yes
P(2) C(2) 1.813(6) yes
P(2) C(18) 1.777(4) yes
P(3) C(4) 1.813(6) yes
P(3) C(5) 1.836(3) yes
P(3) C(24) 1.800(5) yes
P(4) C(5) 1.887(4) yes
P(4) C(30) 1.832(6) yes
P(4) C(36) 1.810(4) yes
C(2) C(3) 1.555(5) yes
C(3) C(4) 1.546(5) yes
C(6) C(7) 1.372(7) yes
C(6) C(11) 1.418(6) yes
C(7) C(8) 1.418(8) yes
C(8) C(9) 1.408(7) yes
C(9) C(10) 1.343(8) yes
C(10) C(11) 1.400(7) yes
C(12) C(13) 1.406(7) yes
C(12) C(17) 1.360(5) yes
C(13) C(14) 1.380(9) yes
C(14) C(15) 1.349(6) yes
C(15) C(16) 1.399(8) yes
C(16) C(17) 1.391(8) yes
C(18) C(19) 1.393(5) yes
C(18) C(23) 1.388(9) yes
C(19) C(20) 1.355(7) yes
C(20) C(21) 1.381(10) yes
C(21) C(22) 1.370(7) yes
C(22) C(23) 1.363(6) yes
C(24) C(25) 1.379(5) yes
C(24) C(29) 1.404(9) yes
C(25) C(26) 1.364(8) yes
C(26) C(27) 1.386(10) yes
C(27) C(28) 1.365(6) yes
C(28) C(29) 1.372(8) yes
C(30) C(31) 1.391(5) yes
C(30) C(35) 1.392(8) yes
C(31) C(32) 1.399(10) yes
C(32) C(33) 1.386(11) yes
C(33) C(34) 1.385(7) yes
C(34) C(35) 1.379(10) yes
C(36) C(37) 1.397(6) yes
C(36) C(41) 1.379(9) yes
C(37) C(38) 1.381(7) yes
C(38) C(39) 1.373(10) yes
C(39) C(40) 1.386(7) yes
C(40) C(41) 1.376(7) yes
C(1) H(1) 0.990 no
C(1) H(2) 0.990 no
C(2) H(3) 0.990 no
C(2) H(4) 0.990 no
C(3) H(5) 0.990 no
C(3) H(6) 0.990 no
C(4) H(7) 0.990 no
C(4) H(8) 0.990 no
C(5) H(9) 0.990 no
C(5) H(10) 0.990 no
C(7) H(11) 0.950 no
C(8) H(12) 0.950 no
C(9) H(13) 0.950 no
C(10) H(14) 0.950 no
C(11) H(15) 0.950 no
C(13) H(16) 0.950 no
C(14) H(17) 0.950 no
C(15) H(18) 0.950 no
C(16) H(19) 0.950 no
C(17) H(20) 0.950 no
C(19) H(21) 0.950 no
C(20) H(22) 0.950 no
C(21) H(23) 0.950 no
C(22) H(24) 0.950 no
C(23) H(25) 0.950 no
C(25) H(26) 0.950 no
C(26) H(27) 0.950 no
C(27) H(28) 0.950 no
C(28) H(29) 0.950 no
C(29) H(30) 0.950 no
C(31) H(31) 0.950 no
C(32) H(32) 0.950 no
C(33) H(33) 0.950 no
C(34) H(34) 0.950 no
C(35) H(35) 0.950 no
C(37) H(36) 0.950 no
C(38) H(37) 0.950 no
C(39) H(38) 0.950 no
C(40) H(39) 0.950 no
C(41) H(40) 0.950 no
